data_7033503
loop_
_publ_author_name
'Dolganov, Alexander V.'
'Belov, Alexander S.'
'Novikov, Valentin V.'
'Vologzhanina, Anna V.'
'Romanenko, Galina V.'
'Budnikova, Yulia G.'
'Zelinskii, Genrikh E.'
'Buzin, Michail I.'
'Voloshin, Yan Z.'

_publ_section_title
;
 First iron and cobalt(ii) hexabromoclathrochelates: structural, magnetic,
 redox, and electrocatalytic behavior.
;
_journal_issue 5
_journal_name_full 'Dalton transactions (Cambridge, England : 2003)'
_journal_page_first 2476
_journal_page_last 2487
_journal_paper_doi 10.1039/c4dt03082f
_journal_volume 44
_journal_year 2015
_chemical_formula_moiety 'C14 H18 B2 Br6 Co N6 O6'
_chemical_formula_sum 'C14 H18 B2 Br6 Co N6 O6'
_chemical_formula_weight 926.35
_chemical_name_systematic
;
 ?
;
_space_group_crystal_system monoclinic
_space_group_IT_number 15
_space_group_name_Hall '-C 2yc'
_space_group_name_H-M_alt 'C 1 2/c 1'
_symmetry_space_group_name_Hall '-C 2yc'
_symmetry_space_group_name_H-M 'C 1 2/c 1'
_atom_sites_solution_hydrogens geom
_audit_creation_date 2014-11-07
_audit_creation_method
;
Olex2 1.2
(compiled 2014.09.19 svn.r3010 for OlexSys, GUI svn.r4874)
;
_audit_update_record
;
2014-11-10 deposited with the CCDC.
2014-12-15 downloaded from the CCDC.
;
_cell_angle_alpha 90
_cell_angle_beta 91.682(7)
_cell_angle_gamma 90
_cell_formula_units_Z 4
_cell_length_a 17.5412(18)
_cell_length_b 8.3247(9)
_cell_length_c 17.5278(19)
_cell_measurement_reflns_used 2698
_cell_measurement_temperature 200(2)
_cell_measurement_theta_max 26.61
_cell_measurement_theta_min 2.32
_cell_volume 2558.4(5)
_computing_data_collection 'Apex II'
_computing_molecular_graphics 'Olex2 (Dolomanov et al., 2009)'
_computing_publication_material 'Olex2 (Dolomanov et al., 2009)'
_computing_structure_refinement 'XL (Sheldrick, 2008)'
_diffrn_ambient_temperature 200(2)
_diffrn_measured_fraction_theta_full 0.969
_diffrn_measured_fraction_theta_max 0.969
_diffrn_measurement_device_type 'Bruker APEX-II CCD'
_diffrn_measurement_method '\f and \w scans'
_diffrn_radiation_monochromator graphite
_diffrn_radiation_type MoK\a
_diffrn_radiation_wavelength 0.71073
_diffrn_reflns_av_R_equivalents 0.0881
_diffrn_reflns_av_unetI/netI 0.0986
_diffrn_reflns_Laue_measured_fraction_full 0.969
_diffrn_reflns_Laue_measured_fraction_max 0.969
_diffrn_reflns_limit_h_max 23
_diffrn_reflns_limit_h_min -23
_diffrn_reflns_limit_k_max 10
_diffrn_reflns_limit_k_min -10
_diffrn_reflns_limit_l_max 22
_diffrn_reflns_limit_l_min -23
_diffrn_reflns_number 10211
_diffrn_reflns_point_group_measured_fraction_full 0.969
_diffrn_reflns_point_group_measured_fraction_max 0.969
_diffrn_reflns_theta_full 28.000
_diffrn_reflns_theta_max 27.999
_diffrn_reflns_theta_min 2.323
_diffrn_standards_number 0
_exptl_absorpt_coefficient_mu 10.086
_exptl_absorpt_correction_T_max 0.130
_exptl_absorpt_correction_T_min 0.098
_exptl_absorpt_correction_type multi-scan
_exptl_absorpt_process_details 'SADABS (Sheldrick, 1998)'
_exptl_crystal_colour black
_exptl_crystal_colour_primary black
_exptl_crystal_density_diffrn 2.405
_exptl_crystal_description prism
_exptl_crystal_F_000 1756
_exptl_crystal_size_max 0.35
_exptl_crystal_size_mid 0.2
_exptl_crystal_size_min 0.2
_refine_diff_density_max 1.194
_refine_diff_density_min -0.944
_refine_diff_density_rms 0.197
_refine_ls_extinction_method none
_refine_ls_goodness_of_fit_ref 0.973
_refine_ls_hydrogen_treatment constr
_refine_ls_matrix_type full
_refine_ls_number_parameters 161
_refine_ls_number_reflns 2985
_refine_ls_number_restraints 0
_refine_ls_restrained_S_all 0.973
_refine_ls_R_factor_all 0.0910
_refine_ls_R_factor_gt 0.0426
_refine_ls_shift/su_max 0.001
_refine_ls_shift/su_mean 0.000
_refine_ls_structure_factor_coef Fsqd
_refine_ls_weighting_details 'w=1/[\s^2^(Fo^2^)+(0.0250P)^2^] where P=(Fo^2^+2Fc^2^)/3'
_refine_ls_weighting_scheme calc
_refine_ls_wR_factor_gt 0.0742
_refine_ls_wR_factor_ref 0.0838
_reflns_Friedel_coverage 0.000
_reflns_number_gt 1755
_reflns_number_total 2985
_reflns_threshold_expression 'I > 2\s(I)'
_cod_data_source_file c4dt03082f2.cif
_cod_data_source_block Co200
_cod_depositor_comments 'Adding full bibliography for 7033492--7033506.cif.'
_cod_database_code 7033503
_shelxl_version_number 2014-3
_shelx_space_group_comment
;
The symmetry employed for this shelxl refinement is uniquely defined
by the following loop, which should always be used as a source of
symmetry information in preference to the above space-group names.
They are only intended as comments.
;
_shelx_estimated_absorpt_t_max 0.238
_shelx_estimated_absorpt_t_min 0.126
_olex2_refinement_description
;
1. Fixed Uiso
 At 1.2 times of:
  All C(H,H) groups
 At 1.5 times of:
  All C(H,H,H) groups
2.a Secondary CH2 refined with riding coordinates:
 C4(H4A,H4B), C5(H5A,H5B), C6(H6A,H6B)
2.b Idealised Me refined as rotating group:
 C7(H7A,H7B,H7C)
;

loop_
_space_group_symop_operation_xyz
'x, y, z'
'-x, y, -z+1/2'
'x+1/2, y+1/2, z'
'-x+1/2, y+1/2, -z+1/2'
'-x, -y, -z'
'x, -y, z-1/2'
'-x+1/2, -y+1/2, -z'
'x+1/2, -y+1/2, z-1/2'

loop_
_atom_site_label
_atom_site_type_symbol
_atom_site_fract_x
_atom_site_fract_y
_atom_site_fract_z
_atom_site_U_iso_or_equiv
_atom_site_adp_type
_atom_site_occupancy
_atom_site_site_symmetry_order
_atom_site_calc_flag
_atom_site_refinement_flags_posn
_atom_site_refinement_flags_adp
_atom_site_refinement_flags_occupancy
Br1 Br 0.60133(3) -0.94814(7) 0.45077(3) 0.0376(2) Uani 1 1 d . . .
Br2 Br 0.72360(3) -0.94047(8) 0.30006(3) 0.03595(19) Uani 1 1 d . . .
Br3 Br 0.43870(3) -0.14507(6) 0.32780(3) 0.03439(19) Uani 1 1 d . . .
Co1 Co 0.5000 -0.64767(11) 0.2500 0.0228(3) Uani 1 2 d S T P
O1 O 0.46479(18) -0.7592(4) 0.40590(19) 0.0235(9) Uani 1 1 d . . .
O2 O 0.64893(18) -0.7304(4) 0.17815(18) 0.0237(9) Uani 1 1 d . . .
O3 O 0.41737(18) -0.4895(4) 0.36867(19) 0.0235(9) Uani 1 1 d . . .
N1 N 0.5171(2) -0.7615(4) 0.3489(2) 0.0187(10) Uani 1 1 d . . .
N2 N 0.6075(2) -0.7426(5) 0.2422(2) 0.0193(10) Uani 1 1 d . . .
N3 N 0.4626(2) -0.4724(5) 0.3082(2) 0.0184(10) Uani 1 1 d . . .
C1 C 0.5796(3) -0.8358(6) 0.3611(3) 0.0185(12) Uani 1 1 d . . .
C2 C 0.6315(3) -0.8278(6) 0.2977(3) 0.0159(11) Uani 1 1 d . . .
C3 C 0.4766(2) -0.3275(6) 0.2831(3) 0.0187(12) Uani 1 1 d . . .
C4 C 0.3449(3) -0.6500(6) 0.4609(3) 0.0201(12) Uani 1 1 d . . .
H4A H 0.3003 -0.5806 0.4493 0.024 Uiso 1 1 calc R . .
H4B H 0.3256 -0.7589 0.4724 0.024 Uiso 1 1 calc R . .
C5 C 0.3875(3) -0.5842(6) 0.5324(3) 0.0254(13) Uani 1 1 d . . .
H5A H 0.4315 -0.6549 0.5446 0.030 Uiso 1 1 calc R . .
H5B H 0.4076 -0.4762 0.5206 0.030 Uiso 1 1 calc R . .
C6 C 0.3386(3) -0.5720(6) 0.6021(3) 0.0285(14) Uani 1 1 d . . .
H6A H 0.3707 -0.5360 0.6462 0.034 Uiso 1 1 calc R . .
H6B H 0.3184 -0.6798 0.6142 0.034 Uiso 1 1 calc R . .
C7 C 0.2716(3) -0.4550(6) 0.5907(3) 0.0341(15) Uani 1 1 d . . .
H7A H 0.2359 -0.4972 0.5515 0.051 Uiso 1 1 calc GR . .
H7B H 0.2908 -0.3502 0.5745 0.051 Uiso 1 1 calc GR . .
H7C H 0.2452 -0.4428 0.6389 0.051 Uiso 1 1 calc GR . .
B1 B 0.3952(3) -0.6593(7) 0.3887(3) 0.0176(14) Uani 1 1 d . . .

loop_
_atom_site_aniso_label
_atom_site_aniso_U_11
_atom_site_aniso_U_22
_atom_site_aniso_U_33
_atom_site_aniso_U_23
_atom_site_aniso_U_13
_atom_site_aniso_U_12
Br1 0.0390(4) 0.0506(4) 0.0233(4) 0.0164(3) 0.0006(3) 0.0150(3)
Br2 0.0313(3) 0.0511(4) 0.0255(4) 0.0038(3) 0.0012(3) 0.0231(3)
Br3 0.0491(4) 0.0161(3) 0.0390(4) -0.0035(3) 0.0181(3) 0.0042(3)
Co1 0.0319(6) 0.0159(6) 0.0212(6) 0.000 0.0112(5) 0.000
O1 0.027(2) 0.027(2) 0.017(2) 0.0107(17) 0.0071(17) 0.0059(17)
O2 0.024(2) 0.035(2) 0.012(2) 0.0009(18) 0.0057(17) 0.0083(16)
O3 0.034(2) 0.014(2) 0.023(2) -0.0012(17) 0.0093(18) 0.0000(16)
N1 0.025(2) 0.015(2) 0.016(2) 0.000(2) 0.005(2) 0.0027(19)
N2 0.021(2) 0.019(2) 0.017(3) 0.004(2) 0.002(2) 0.0047(19)
N3 0.025(2) 0.020(3) 0.010(2) 0.001(2) 0.0037(19) 0.001(2)
C1 0.025(3) 0.017(3) 0.014(3) -0.002(2) -0.003(2) 0.009(2)
C2 0.019(3) 0.013(3) 0.016(3) -0.001(2) -0.003(2) 0.007(2)
C3 0.017(3) 0.012(3) 0.027(3) -0.002(2) 0.000(2) 0.001(2)
C4 0.023(3) 0.019(3) 0.018(3) -0.003(3) -0.002(2) -0.003(2)
C5 0.026(3) 0.036(4) 0.015(3) 0.003(3) 0.003(2) -0.003(2)
C6 0.035(3) 0.037(4) 0.013(3) -0.006(3) 0.000(3) -0.006(3)
C7 0.033(3) 0.044(4) 0.025(3) -0.013(3) 0.005(3) -0.002(3)
B1 0.019(3) 0.015(3) 0.019(3) 0.002(3) -0.003(3) 0.000(3)

loop_
_atom_type_symbol
_atom_type_description
_atom_type_scat_dispersion_real
_atom_type_scat_dispersion_imag
_atom_type_scat_source
C C 0.0033 0.0016 'International Tables Vol C Tables 4.2.6.8 and 6.1.1.4'
H H 0.0000 0.0000 'International Tables Vol C Tables 4.2.6.8 and 6.1.1.4'
B B 0.0013 0.0007 'International Tables Vol C Tables 4.2.6.8 and 6.1.1.4'
N N 0.0061 0.0033 'International Tables Vol C Tables 4.2.6.8 and 6.1.1.4'
O O 0.0106 0.0060 'International Tables Vol C Tables 4.2.6.8 and 6.1.1.4'
Co Co 0.3494 0.9721 'International Tables Vol C Tables 4.2.6.8 and 6.1.1.4'
Br Br -0.2901 2.4595 'International Tables Vol C Tables 4.2.6.8 and 6.1.1.4'

loop_
_geom_angle_atom_site_label_1
_geom_angle_atom_site_label_2
_geom_angle_atom_site_label_3
_geom_angle
_geom_angle_site_symmetry_1
_geom_angle_site_symmetry_3
N1 Co1 N1 123.1(2) 2_655 .
N1 Co1 N2 82.76(17) . 2_655
N1 Co1 N2 76.09(16) . .
N1 Co1 N2 82.76(17) 2_655 .
N1 Co1 N2 76.09(16) 2_655 2_655
N2 Co1 N2 134.7(2) 2_655 .
N3 Co1 N1 86.78(16) . .
N3 Co1 N1 141.67(16) 2_655 .
N3 Co1 N1 86.78(16) 2_655 2_655
N3 Co1 N1 141.67(16) . 2_655
N3 Co1 N2 85.87(16) 2_655 .
N3 Co1 N2 131.37(17) 2_655 2_655
N3 Co1 N2 85.87(16) . 2_655
N3 Co1 N2 131.37(17) . .
N3 Co1 N3 80.2(2) . 2_655
N1 O1 B1 114.7(4) . .
N2 O2 B1 113.4(3) . 2_655
N3 O3 B1 116.3(3) . .
O1 N1 Co1 122.6(3) . .
C1 N1 Co1 119.0(3) . .
C1 N1 O1 118.3(4) . .
O2 N2 Co1 122.7(3) . .
C2 N2 Co1 116.7(3) . .
C2 N2 O2 120.2(4) . .
O3 N3 Co1 123.9(3) . .
C3 N3 Co1 117.0(3) . .
C3 N3 O3 118.8(4) . .
N1 C1 Br1 122.8(4) . .
N1 C1 C2 113.8(4) . .
C2 C1 Br1 123.4(3) . .
N2 C2 Br2 124.5(4) . .
N2 C2 C1 114.2(4) . .
C1 C2 Br2 121.3(4) . .
N3 C3 Br3 122.9(3) . .
N3 C3 C3 112.8(3) . 2_655
C3 C3 Br3 124.31(15) 2_655 .
H4A C4 H4B 107.7 . .
C5 C4 H4A 108.8 . .
C5 C4 H4B 108.8 . .
C5 C4 B1 113.8(4) . .
B1 C4 H4A 108.8 . .
B1 C4 H4B 108.8 . .
C4 C5 H5A 108.8 . .
C4 C5 H5B 108.8 . .
H5A C5 H5B 107.6 . .
C6 C5 C4 114.0(4) . .
C6 C5 H5A 108.8 . .
C6 C5 H5B 108.8 . .
C5 C6 H6A 109.0 . .
C5 C6 H6B 109.0 . .
C5 C6 C7 112.8(5) . .
H6A C6 H6B 107.8 . .
C7 C6 H6A 109.0 . .
C7 C6 H6B 109.0 . .
C6 C7 H7A 109.5 . .
C6 C7 H7B 109.5 . .
C6 C7 H7C 109.5 . .
H7A C7 H7B 109.5 . .
H7A C7 H7C 109.5 . .
H7B C7 H7C 109.5 . .
O1 B1 O2 109.6(4) . 2_655
O1 B1 O3 110.6(4) . .
O1 B1 C4 109.8(4) . .
O2 B1 O3 108.5(4) 2_655 .
O2 B1 C4 111.1(4) 2_655 .
O3 B1 C4 107.3(4) . .

loop_
_geom_bond_atom_site_label_1
_geom_bond_atom_site_label_2
_geom_bond_distance
_geom_bond_site_symmetry_2
Br1 C1 1.858(5) .
Br2 C2 1.867(5) .
Br3 C3 1.842(5) .
Co1 N1 1.991(4) .
Co1 N1 1.991(4) 2_655
Co1 N2 2.053(4) .
Co1 N2 2.053(4) 2_655
Co1 N3 1.908(4) 2_655
Co1 N3 1.908(4) .
O1 N1 1.376(4) .
O1 B1 1.501(6) .
O2 N2 1.359(4) .
O2 B1 1.506(7) 2_655
O3 N3 1.350(5) .
O3 B1 1.510(6) .
N1 C1 1.272(5) .
N2 C2 1.266(6) .
N3 C3 1.309(5) .
C1 C2 1.459(6) .
C3 C3 1.441(9) 2_655
C4 H4A 0.9900 .
C4 H4B 0.9900 .
C4 C5 1.539(7) .
C4 B1 1.566(7) .
C5 H5A 0.9900 .
C5 H5B 0.9900 .
C5 C6 1.516(6) .
C6 H6A 0.9900 .
C6 H6B 0.9900 .
C6 C7 1.535(7) .
C7 H7A 0.9800 .
C7 H7B 0.9800 .
C7 H7C 0.9800 .
B1 O2 1.506(7) 2_655

loop_
_geom_torsion_atom_site_label_1
_geom_torsion_atom_site_label_2
_geom_torsion_atom_site_label_3
_geom_torsion_atom_site_label_4
_geom_torsion
_geom_torsion_site_symmetry_1
_geom_torsion_site_symmetry_4
Br1 C1 C2 Br2 3.0(6) . .
Br1 C1 C2 N2 -178.5(4) . .
Co1 N1 C1 Br1 -179.3(2) . .
Co1 N1 C1 C2 -0.7(6) . .
Co1 N2 C2 Br2 174.6(2) . .
Co1 N2 C2 C1 -3.8(6) . .
Co1 N3 C3 Br3 175.3(2) . .
Co1 N3 C3 C3 -4.1(7) . 2_655
O1 N1 C1 Br1 2.7(6) . .
O1 N1 C1 C2 -178.8(4) . .
O2 N2 C2 Br2 1.1(7) . .
O2 N2 C2 C1 -177.3(4) . .
O3 N3 C3 Br3 1.3(6) . .
O3 N3 C3 C3 -178.1(5) . 2_655
N1 O1 B1 O2 64.3(5) . 2_655
N1 O1 B1 O3 -55.3(5) . .
N1 O1 B1 C4 -173.5(4) . .
N1 C1 C2 Br2 -175.5(4) . .
N1 C1 C2 N2 3.0(7) . .
N3 O3 B1 O1 58.9(5) . .
N3 O3 B1 O2 -61.2(5) . 2_655
N3 O3 B1 C4 178.7(4) . .
C4 C5 C6 C7 -62.6(6) . .
C5 C4 B1 O1 56.5(6) . .
C5 C4 B1 O2 177.8(4) . 2_655
C5 C4 B1 O3 -63.7(5) . .
B1 O1 N1 Co1 -2.1(5) . .
B1 O1 N1 C1 175.9(5) . .
B1 O2 N2 Co1 -7.1(5) 2_655 .
B1 O2 N2 C2 166.1(4) 2_655 .
B1 O3 N3 Co1 -1.1(5) . .
B1 O3 N3 C3 172.4(4) . .
B1 C4 C5 C6 178.9(4) . .
